data_1511222
loop_
_publ_author_name
'Chang, K.-S.'

_publ_section_title
;
 Li Zn B O3 : crystal structure
;
_journal_name_full 'Journal of the Korean Chemical Society'
_journal_page_first 251
_journal_page_last 255
_journal_volume 45
_journal_year 2001
_chemical_formula_sum 'B Li1.13 O3 Zn0.93'
_chemical_name_systematic 'Li1.13 Zn0.93 (B O3)'
_space_group_IT_number 2
_symmetry_space_group_name_Hall '-P 1'
_symmetry_space_group_name_H-M 'P -1'
_cell_angle_alpha 65.81
_cell_angle_beta 65.56
_cell_angle_gamma 59.77
_cell_formula_units_Z 2
_cell_length_a 5.0915
_cell_length_b 5.059
_cell_length_c 6.156
_cell_volume 120.566
_citation_journal_id_ASTM JKCSEZ
_cod_data_source_file boron0-1_335.cif
_cod_data_source_block B1Li1.13O3Zn0.93
_cod_original_cell_volume 120.5663
_cod_original_formula_sum 'B1 Li1.13 O3 Zn0.93'
_cod_database_code 1511222

loop_
_symmetry_equiv_pos_as_xyz
x,y,z
-x,-y,-z

loop_
_atom_site_label
_atom_site_type_symbol
_atom_site_fract_x
_atom_site_fract_y
_atom_site_fract_z
_atom_site_occupancy
_atom_site_U_iso_or_equiv
O2 O-2 0.4039 -0.002 0.8044 1 0.0
O3 O-2 0.1539 0.7501 0.7468 1 0.0
Zn1 Zn+2 0.7466 0.0678 0.803 0.46 0.0
B1 B+3 0.577 0.25 0.254 1 0.0
Zn2 Zn+2 0.1179 0.433 0.6952 0.475 0.0
Li2 Li+1 0.761 0.102 0.684 0.58 0.0
O1 O-2 0.7075 0.5022 0.6941 1 0.0
Li1 Li+1 0.048 0.401 0.81 0.55 0.0
